data_8106113
loop_
_publ_author_name
'Tombul, Mustafa'
'G\"uven, Kutalm\?i\,s'
'Bulut, Adnan'
'Svoboda, Ingrid'
'Fuess, Hartmut'

_publ_section_title
;
 Crystal structure of dimethylammonium bis(naphthalene-2,3-diolato)borate,
 C22H20BNO4
;
_journal_issue 2
_journal_name_full 'Zeitschrift f\"ur Kristallographie - New Crystal Structures'
_journal_page_first 247
_journal_page_last 249
_journal_paper_doi 10.1515/ncrs-2017-0250
_journal_volume 233
_journal_year 2018
_chemical_formula_moiety 'C20 H12 B O4, C2 H8 N'
_chemical_formula_sum 'C22 H20 B N O4'
_chemical_formula_weight 373.20
_space_group_crystal_system monoclinic
_space_group_IT_number 15
_space_group_name_Hall '-C 2yc'
_space_group_name_H-M_alt 'C 1 2/c 1'
_atom_sites_solution_hydrogens geom
_atom_sites_solution_primary direct
_atom_sites_solution_secondary difmap
_cell_angle_alpha 90
_cell_angle_beta 92.889(8)
_cell_angle_gamma 90
_cell_formula_units_Z 4
_cell_length_a 32.303(4)
_cell_length_b 8.2703(6)
_cell_length_c 7.3876(6)
_cell_measurement_reflns_used 3030
_cell_measurement_temperature 293(2)
_cell_measurement_theta_max 27.778
_cell_measurement_theta_min 2.537
_cell_volume 1971.1(3)
_computing_cell_refinement
;
CrysAlis RED, Oxford Diffraction Ltd.,
Version 1.171.34.40 (release 27-08-2010 CrysAlis171 .NET)
(compiled Aug 27 2010,11:50:40)
;
_computing_data_collection
;
CrysAlis CCD, Oxford Diffraction Ltd.,
Version 1.171.34.40 (release 27-08-2010 CrysAlis171 .NET)
(compiled Aug 27 2010,11:50:40)
;
_computing_data_reduction
;
CrysAlis RED, Oxford Diffraction Ltd.,
Version 1.171.34.40 (release 27-08-2010 CrysAlis171 .NET)
(compiled Aug 27 2010,11:50:40)
;
_computing_structure_refinement 'SHELXL-2016/4 (Sheldrick, 2016)'
_diffrn_ambient_temperature 293(2)
_diffrn_detector_area_resol_mean 8.4012
_diffrn_measured_fraction_theta_full 0.989
_diffrn_measured_fraction_theta_max 0.915
_diffrn_measurement_device_type
;  
Oxford Diffraction Xcalibur (TM) Single Crystal X-ray Diffractometer 
with Sapphire CCD Detector.
;
_diffrn_measurement_method
;  
Rotation method data acquisition using omega scans.
;
_diffrn_radiation_source 'Enhance (Mo) X-ray Source'
_diffrn_radiation_type MoK\a
_diffrn_radiation_wavelength 0.71073
_diffrn_reflns_av_R_equivalents 0.0334
_diffrn_reflns_av_unetI/netI 0.0578
_diffrn_reflns_Laue_measured_fraction_full 0.989
_diffrn_reflns_Laue_measured_fraction_max 0.915
_diffrn_reflns_limit_h_max 27
_diffrn_reflns_limit_h_min -41
_diffrn_reflns_limit_k_max 10
_diffrn_reflns_limit_k_min -10
_diffrn_reflns_limit_l_max 9
_diffrn_reflns_limit_l_min -9
_diffrn_reflns_number 6269
_diffrn_reflns_point_group_measured_fraction_full 0.989
_diffrn_reflns_point_group_measured_fraction_max 0.915
_diffrn_reflns_theta_full 25.242
_diffrn_reflns_theta_max 27.745
_diffrn_reflns_theta_min 2.542
_exptl_absorpt_coefficient_mu 0.086
_exptl_absorpt_correction_T_max 0.9949
_exptl_absorpt_correction_T_min 0.9698
_exptl_absorpt_correction_type multi-scan
_exptl_absorpt_process_details
;  
CrysAlis RED, Oxford Diffraction Ltd.,
Version 1.171.34.40 (release 27-08-2010 CrysAlis171 .NET)
(compiled Aug 27 2010,11:50:40)
Empirical absorption correction using spherical harmonics,
 implemented in SCALE3 ABSPACK scaling algorithm.
;
_exptl_crystal_colour colourless
_exptl_crystal_density_diffrn 1.258
_exptl_crystal_density_method 'not measured'
_exptl_crystal_description Prism
_exptl_crystal_F_000 784
_exptl_crystal_size_max 0.36
_exptl_crystal_size_mid 0.20
_exptl_crystal_size_min 0.06
_refine_diff_density_max 0.168
_refine_diff_density_min -0.187
_refine_diff_density_rms 0.044
_refine_ls_extinction_coef 0.0031(9)
_refine_ls_extinction_expression Fc^*^=kFc[1+0.001xFc^2^\l^3^/sin(2\q)]^-1/4^
_refine_ls_extinction_method 'SHELXL-2016/4 (Sheldrick 2016)'
_refine_ls_goodness_of_fit_ref 1.166
_refine_ls_hydrogen_treatment constr
_refine_ls_matrix_type full
_refine_ls_number_parameters 130
_refine_ls_number_reflns 2126
_refine_ls_number_restraints 8
_refine_ls_restrained_S_all 1.164
_refine_ls_R_factor_all 0.1452
_refine_ls_R_factor_gt 0.0978
_refine_ls_shift/su_max 0.001
_refine_ls_shift/su_mean 0.000
_refine_ls_structure_factor_coef Fsqd
_refine_ls_weighting_details 'w=1/[\s^2^(Fo^2^)+(0.0504P)^2^+3.7626P] where P=(Fo^2^+2Fc^2^)/3'
_refine_ls_weighting_scheme calc
_refine_ls_wR_factor_gt 0.1804
_refine_ls_wR_factor_ref 0.2063
_reflns_Friedel_coverage 0.000
_reflns_Friedel_fraction_full .
_reflns_Friedel_fraction_max .
_reflns_number_gt 1363
_reflns_number_total 2126
_reflns_threshold_expression 'I > 2\s(I)'
_cod_data_source_file suppl_ncrs-2017-0250_suppl.cif
_cod_data_source_block 2
_cod_original_sg_symbol_H-M 'C 2/c'
_cod_database_code 8106113
_shelx_space_group_comment
;
The symmetry employed for this shelxl refinement is uniquely defined
by the following loop, which should always be used as a source of
symmetry information in preference to the above space-group names.
They are only intended as comments.
;

loop_
_space_group_symop_operation_xyz
'x, y, z'
'-x, y, -z+1/2'
'x+1/2, y+1/2, z'
'-x+1/2, y+1/2, -z+1/2'
'-x, -y, -z'
'x, -y, z-1/2'
'-x+1/2, -y+1/2, -z'
'x+1/2, -y+1/2, z-1/2'

loop_
_atom_site_label
_atom_site_type_symbol
_atom_site_fract_x
_atom_site_fract_y
_atom_site_fract_z
_atom_site_U_iso_or_equiv
_atom_site_adp_type
_atom_site_occupancy
_atom_site_site_symmetry_order
_atom_site_calc_flag
_atom_site_refinement_flags_posn
_atom_site_refinement_flags_adp
_atom_site_refinement_flags_occupancy
_atom_site_disorder_assembly
_atom_site_disorder_group
O1 O 0.02858(6) 0.9098(3) 0.1461(3) 0.0427(6) Uani 1 1 d . . . . .
O2 O 0.02738(7) 0.7117(3) 0.3700(3) 0.0471(7) Uani 1 1 d . . . . .
C1 C 0.06797(10) 0.8594(4) 0.1921(4) 0.0392(8) Uani 1 1 d . . . . .
N1 N 0.000000 0.2266(4) 0.250000 0.0534(11) Uani 1 2 d S T P . .
H1A H 0.004554 0.163085 0.155800 0.064 Uiso 0.5 1 calc R U P . .
H1B H -0.004554 0.163086 0.344200 0.064 Uiso 0.5 1 calc R U P . .
C2 C 0.10387(10) 0.9096(4) 0.1256(5) 0.0514(9) Uani 1 1 d . . . . .
H2 H 0.103936 0.991314 0.039222 0.062 Uiso 1 1 calc R U . . .
C10 C 0.06710(10) 0.7381(4) 0.3243(4) 0.0421(8) Uani 1 1 d . . . . .
C9 C 0.10223(11) 0.6641(4) 0.3887(5) 0.0538(9) Uani 1 1 d . . . . .
H9 H 0.101198 0.583004 0.475492 0.065 Uiso 1 1 calc R U . . .
C8 C 0.14065(11) 0.7127(5) 0.3211(5) 0.0562(10) Uani 1 1 d . . . . .
C3 C 0.14155(11) 0.8361(5) 0.1890(5) 0.0561(10) Uani 1 1 d . . . . .
B1 B 0.000000 0.8107(6) 0.250000 0.0414(12) Uani 1 2 d S T P . .
C4 C 0.18036(12) 0.8822(6) 0.1251(7) 0.0803(13) Uani 1 1 d D U . . .
H4 H 0.181499 0.963630 0.038685 0.096 Uiso 1 1 calc R U . . .
C7 C 0.17842(13) 0.6403(6) 0.3828(7) 0.0813(14) Uani 1 1 d D U . . .
H7 H 0.178312 0.558870 0.469571 0.098 Uiso 1 1 calc R U . . .
C11 C 0.03717(12) 0.3231(5) 0.2921(5) 0.0673(12) Uani 1 1 d . . . . .
H11A H 0.041439 0.396642 0.194271 0.101 Uiso 1 1 calc R U . . .
H11B H 0.060729 0.252816 0.308111 0.101 Uiso 1 1 calc R U . . .
H11C H 0.033753 0.383102 0.401560 0.101 Uiso 1 1 calc R U . . .
C5 C 0.21604(14) 0.8097(7) 0.1876(8) 0.0957(16) Uani 1 1 d D U . . .
H5 H 0.241240 0.841570 0.143513 0.115 Uiso 1 1 calc R U . . .
C6 C 0.21501(14) 0.6889(7) 0.3161(8) 0.0958(17) Uani 1 1 d D U . . .
H6 H 0.239594 0.639904 0.357864 0.115 Uiso 1 1 calc R U . . .

loop_
_atom_site_aniso_label
_atom_site_aniso_U_11
_atom_site_aniso_U_22
_atom_site_aniso_U_33
_atom_site_aniso_U_23
_atom_site_aniso_U_13
_atom_site_aniso_U_12
O1 0.0399(13) 0.0394(12) 0.0486(13) 0.0081(10) -0.0005(10) 0.0025(10)
O2 0.0456(14) 0.0441(13) 0.0515(14) 0.0125(11) 0.0019(10) 0.0018(10)
C1 0.0415(18) 0.0354(17) 0.0405(17) -0.0008(14) -0.0008(13) -0.0001(14)
N1 0.078(3) 0.030(2) 0.053(2) 0.000 0.015(2) 0.000
C2 0.050(2) 0.049(2) 0.056(2) 0.0046(17) 0.0008(17) -0.0022(17)
C10 0.0438(19) 0.0372(17) 0.0452(18) 0.0007(14) 0.0004(14) 0.0013(15)
C9 0.054(2) 0.047(2) 0.059(2) 0.0081(17) -0.0074(17) 0.0073(17)
C8 0.043(2) 0.054(2) 0.070(2) -0.009(2) -0.0085(17) 0.0071(17)
C3 0.046(2) 0.057(2) 0.065(2) -0.0073(19) 0.0022(17) -0.0022(18)
B1 0.044(3) 0.034(3) 0.046(3) 0.000 -0.001(2) 0.000
C4 0.052(3) 0.084(3) 0.107(4) -0.003(3) 0.016(2) -0.005(2)
C7 0.057(3) 0.077(3) 0.108(4) -0.002(3) -0.016(2) 0.016(2)
C11 0.079(3) 0.067(3) 0.055(2) 0.004(2) 0.000(2) -0.016(2)
C5 0.048(3) 0.102(4) 0.138(5) -0.021(3) 0.011(3) 0.000(3)
C6 0.049(3) 0.098(4) 0.139(5) -0.020(3) -0.015(3) 0.019(3)

loop_
_atom_type_symbol
_atom_type_description
_atom_type_scat_dispersion_real
_atom_type_scat_dispersion_imag
_atom_type_scat_source
C C 0.0033 0.0016 'International Tables Vol C Tables 4.2.6.8 and 6.1.1.4'
H H 0.0000 0.0000 'International Tables Vol C Tables 4.2.6.8 and 6.1.1.4'
N N 0.0061 0.0033 'International Tables Vol C Tables 4.2.6.8 and 6.1.1.4'
O O 0.0106 0.0060 'International Tables Vol C Tables 4.2.6.8 and 6.1.1.4'
B B 0.0013 0.0007 'International Tables Vol C Tables 4.2.6.8 and 6.1.1.4'

loop_
_geom_angle_atom_site_label_1
_geom_angle_atom_site_label_2
_geom_angle_atom_site_label_3
_geom_angle
_geom_angle_site_symmetry_1
_geom_angle_site_symmetry_3
C1 O1 B1 107.4(2) . .
C10 O2 B1 107.9(2) . .
C2 C1 O1 128.6(3) . .
C2 C1 C10 121.5(3) . .
O1 C1 C10 109.9(3) . .
C11 N1 C11 113.8(4) 2 .
C11 N1 H1A 108.8 2 .
C11 N1 H1A 108.8 . .
C11 N1 H1B 108.8 2 .
C11 N1 H1B 108.8 . .
H1A N1 H1B 107.7 . .
C1 C2 C3 119.2(3) . .
C1 C2 H2 120.4 . .
C3 C2 H2 120.4 . .
C9 C10 O2 128.6(3) . .
C9 C10 C1 121.5(3) . .
O2 C10 C1 109.9(3) . .
C10 C9 C8 118.8(3) . .
C10 C9 H9 120.6 . .
C8 C9 H9 120.6 . .
C7 C8 C3 118.7(4) . .
C7 C8 C9 121.5(4) . .
C3 C8 C9 119.7(3) . .
C8 C3 C4 118.3(4) . .
C8 C3 C2 119.3(3) . .
C4 C3 C2 122.3(4) . .
O2 B1 O2 112.3(4) 2 .
O2 B1 O1 104.46(12) 2 2
O2 B1 O1 111.61(12) . 2
O2 B1 O1 111.60(12) 2 .
O2 B1 O1 104.46(12) . .
O1 B1 O1 112.6(4) 2 .
C5 C4 C3 121.2(5) . .
C5 C4 H4 119.4 . .
C3 C4 H4 119.4 . .
C6 C7 C8 120.6(5) . .
C6 C7 H7 119.7 . .
C8 C7 H7 119.7 . .
N1 C11 H11A 109.5 . .
N1 C11 H11B 109.5 . .
H11A C11 H11B 109.5 . .
N1 C11 H11C 109.5 . .
H11A C11 H11C 109.5 . .
H11B C11 H11C 109.5 . .
C4 C5 C6 120.2(5) . .
C4 C5 H5 119.9 . .
C6 C5 H5 119.9 . .
C7 C6 C5 120.9(4) . .
C7 C6 H6 119.6 . .
C5 C6 H6 119.6 . .

loop_
_geom_bond_atom_site_label_1
_geom_bond_atom_site_label_2
_geom_bond_distance
_geom_bond_site_symmetry_2
O1 C1 1.366(3) .
O1 B1 1.478(3) .
O2 C10 1.361(4) .
O2 B1 1.470(3) .
C1 C2 1.347(4) .
C1 C10 1.401(4) .
N1 C11 1.462(4) 2
N1 C11 1.462(4) .
N1 H1A 0.8900 .
N1 H1B 0.8900 .
C2 C3 1.419(5) .
C2 H2 0.9300 .
C10 C9 1.354(4) .
C9 C8 1.419(5) .
C9 H9 0.9300 .
C8 C7 1.414(5) .
C8 C3 1.414(5) .
C3 C4 1.414(5) .
B1 O2 1.469(3) 2
B1 O1 1.478(3) 2
C4 C5 1.359(6) .
C4 H4 0.9300 .
C7 C6 1.364(6) .
C7 H7 0.9300 .
C11 H11A 0.9600 .
C11 H11B 0.9600 .
C11 H11C 0.9600 .
C5 C6 1.380(7) .
C5 H5 0.9300 .
C6 H6 0.9300 .

loop_
_geom_torsion_atom_site_label_1
_geom_torsion_atom_site_label_2
_geom_torsion_atom_site_label_3
_geom_torsion_atom_site_label_4
_geom_torsion
_geom_torsion_site_symmetry_1
_geom_torsion_site_symmetry_2
_geom_torsion_site_symmetry_3
_geom_torsion_site_symmetry_4
B1 O1 C1 C2 176.7(3) . . . .
B1 O1 C1 C10 -2.2(3) . . . .
O1 C1 C2 C3 -177.8(3) . . . .
C10 C1 C2 C3 1.0(5) . . . .
B1 O2 C10 C9 -174.5(3) . . . .
B1 O2 C10 C1 5.2(3) . . . .
C2 C1 C10 C9 -1.2(5) . . . .
O1 C1 C10 C9 177.8(3) . . . .
C2 C1 C10 O2 179.1(3) . . . .
O1 C1 C10 O2 -1.9(4) . . . .
O2 C10 C9 C8 -179.7(3) . . . .
C1 C10 C9 C8 0.7(5) . . . .
C10 C9 C8 C7 180.0(3) . . . .
C10 C9 C8 C3 -0.1(5) . . . .
C7 C8 C3 C4 -0.3(6) . . . .
C9 C8 C3 C4 179.7(4) . . . .
C7 C8 C3 C2 179.9(4) . . . .
C9 C8 C3 C2 -0.1(5) . . . .
C1 C2 C3 C8 -0.3(5) . . . .
C1 C2 C3 C4 179.8(3) . . . .
C10 O2 B1 O2 114.8(2) . . . 2
C10 O2 B1 O1 -128.3(3) . . . 2
C10 O2 B1 O1 -6.3(3) . . . .
C1 O1 B1 O2 -116.4(3) . . . 2
C1 O1 B1 O2 5.1(3) . . . .
C1 O1 B1 O1 126.4(2) . . . 2
C8 C3 C4 C5 0.4(6) . . . .
C2 C3 C4 C5 -179.8(4) . . . .
C3 C8 C7 C6 0.1(6) . . . .
C9 C8 C7 C6 -180.0(4) . . . .
C3 C4 C5 C6 -0.2(8) . . . .
C8 C7 C6 C5 0.1(8) . . . .
C4 C5 C6 C7 -0.1(8) . . . .
